data_4315932
loop_
_publ_author_name
'Maryene A. Camargo'
'Ademir Neves'
'Adailton J. Bortoluzzi'
'Bruno Szpoganicz'
'Franciele L. Fischer'
'Hern\'an Terenzi'
'Osvaldo A. Serra'
'Vanessa G. Santos'
'Boniek G. Vaz'
'Marcos N. Eberlin'

_publ_contact_author_address
;
    Depto. de Qu\'imica - UFSC
    88040 - 900 Florian\'opolis, SC
    Brazil
;
_publ_contact_author_email ademir@qmc.ufsc.br
_publ_contact_author_fax 55(48)37216888
_publ_contact_author_name 'Ademir Neves'
_publ_contact_author_phone 55(48)37216844
_publ_section_title
;
 Efficient Phosphodiester Hydrolysis by Luminescent Terbium(III) and
 Europium(III) Complexes
;
_journal_name_full 'Inorganic Chemistry'
_journal_page_first 6013
_journal_page_last 6025
_journal_paper_doi 10.1021/ic100549u
_journal_volume 49
_journal_year 2010
_chemical_formula_sum 'C34 H41 Eu N8 O14'
_chemical_formula_weight 937.71
_chemical_name_systematic
;
 ?
;
_space_group_IT_number 14
_symmetry_cell_setting monoclinic
_symmetry_space_group_name_Hall '-P 2yn'
_symmetry_space_group_name_H-M 'P 1 21/n 1'
_atom_sites_solution_hydrogens geom
_atom_sites_solution_primary direct
_atom_sites_solution_secondary difmap
_audit_creation_method SHELXL-97
_cell_angle_alpha 90.00
_cell_angle_beta 102.82(1)
_cell_angle_gamma 90.00
_cell_formula_units_Z 4
_cell_length_a 19.301(3)
_cell_length_b 10.302(2)
_cell_length_c 19.700(2)
_cell_measurement_reflns_used 25
_cell_measurement_temperature 293(2)
_cell_measurement_theta_max 15.39
_cell_measurement_theta_min 7.92
_cell_volume 3819.5(10)
_computing_structure_refinement 'SHELXL-97 (Sheldrick, 1997)'
_diffrn_ambient_temperature 293(2)
_diffrn_measured_fraction_theta_full 1.000
_diffrn_measured_fraction_theta_max 1.000
_diffrn_measurement_method \w--2\q
_diffrn_radiation_monochromator graphite
_diffrn_radiation_source 'fine-focus sealed tube'
_diffrn_radiation_type MoK\a
_diffrn_radiation_wavelength 0.71069
_diffrn_reflns_av_R_equivalents 0.0358
_diffrn_reflns_av_sigmaI/netI 0.0374
_diffrn_reflns_limit_h_max 23
_diffrn_reflns_limit_h_min -22
_diffrn_reflns_limit_k_max 0
_diffrn_reflns_limit_k_min -12
_diffrn_reflns_limit_l_max 0
_diffrn_reflns_limit_l_min -23
_diffrn_reflns_number 6988
_diffrn_reflns_theta_full 25.06
_diffrn_reflns_theta_max 25.06
_diffrn_reflns_theta_min 1.34
_diffrn_standards_decay_% 1
_diffrn_standards_interval_count 200
_diffrn_standards_number 3
_exptl_absorpt_coefficient_mu 1.720
_exptl_absorpt_correction_T_max 0.7958
_exptl_absorpt_correction_T_min 0.6842
_exptl_absorpt_correction_type psi-scan
_exptl_crystal_colour yellow
_exptl_crystal_density_diffrn 1.631
_exptl_crystal_density_method 'not measured'
_exptl_crystal_description prismatic
_exptl_crystal_F_000 1904
_exptl_crystal_size_max 0.33
_exptl_crystal_size_mid 0.20
_exptl_crystal_size_min 0.13
_refine_diff_density_max 0.699
_refine_diff_density_min -0.724
_refine_diff_density_rms 0.084
_refine_ls_extinction_method none
_refine_ls_goodness_of_fit_ref 1.054
_refine_ls_hydrogen_treatment constr
_refine_ls_matrix_type full
_refine_ls_number_parameters 552
_refine_ls_number_reflns 6776
_refine_ls_number_restraints 96
_refine_ls_restrained_S_all 1.071
_refine_ls_R_factor_all 0.0518
_refine_ls_R_factor_gt 0.0328
_refine_ls_shift/su_max 0.003
_refine_ls_shift/su_mean 0.000
_refine_ls_structure_factor_coef Fsqd
_refine_ls_weighting_details 'calc w=1/[\s^2^(Fo^2^)+(0.0365P)^2^+5.9942P] where P=(Fo^2^+2Fc^2^)/3'
_refine_ls_weighting_scheme calc
_refine_ls_wR_factor_gt 0.0775
_refine_ls_wR_factor_ref 0.0828
_reflns_number_gt 5486
_reflns_number_total 6776
_reflns_threshold_expression >2sigma(I)
_cod_data_source_file ic100549u_si_001_1.cif
_cod_data_source_block Complex_2
_cod_original_sg_symbol_H-M 'P 21/n'
_cod_database_code 4315932

loop_
_symmetry_equiv_pos_as_xyz
'x, y, z'
'-x+1/2, y+1/2, -z+1/2'
'-x, -y, -z'
'x-1/2, -y-1/2, z-1/2'

loop_
_atom_site_label
_atom_site_type_symbol
_atom_site_fract_x
_atom_site_fract_y
_atom_site_fract_z
_atom_site_U_iso_or_equiv
_atom_site_adp_type
_atom_site_occupancy
_atom_site_symmetry_multiplicity
_atom_site_calc_flag
_atom_site_refinement_flags
_atom_site_disorder_assembly
_atom_site_disorder_group
Eu1 Eu 0.402858(10) 0.104330(19) 0.647012(10) 0.02785(7) Uani 1 1 d . . .
O1W O 0.27933(16) 0.0377(3) 0.62786(17) 0.0488(8) Uani 1 1 d . . .
H1WA H 0.2465 0.0846 0.6524 0.059 Uiso 1 1 d R . .
H1WB H 0.2568 -0.0001 0.5972 0.059 Uiso 1 1 d R . .
O2W O 0.36121(17) 0.0309(3) 0.52376(16) 0.0458(8) Uani 1 1 d . . .
H2WA H 0.3286 -0.0308 0.5248 0.055 Uiso 1 1 d R . .
H2WB H 0.3956 -0.0155 0.5009 0.055 Uiso 1 1 d R . .
O3W O 0.40385(17) -0.1307(3) 0.65754(17) 0.0469(8) Uani 1 1 d . . .
H3WA H 0.4479 -0.1660 0.6610 0.056 Uiso 1 1 d R . .
H3WB H 0.3800 -0.1924 0.6728 0.056 Uiso 1 1 d R . .
O10 O 0.50123(15) 0.0709(3) 0.73459(14) 0.0344(7) Uani 1 1 d . . .
N1 N 0.42912(17) 0.3342(3) 0.70809(17) 0.0306(7) Uani 1 1 d . . .
C2 C 0.5029(2) 0.3449(4) 0.7513(2) 0.0364(10) Uani 1 1 d . . .
H2A H 0.5106 0.4331 0.7686 0.044 Uiso 1 1 calc R . .
H2B H 0.5362 0.3285 0.7220 0.044 Uiso 1 1 calc R . .
C3 C 0.5349(2) -0.1093(4) 0.8447(2) 0.0375(10) Uani 1 1 d . . .
H3A H 0.4863 -0.1375 0.8269 0.045 Uiso 1 1 calc R . .
H3B H 0.5529 -0.1534 0.8886 0.045 Uiso 1 1 calc R . .
N4 N 0.57957(18) -0.1470(3) 0.79329(18) 0.0316(8) Uani 1 1 d . . .
H4 H 0.5609 -0.1066 0.7542 0.038 Uiso 1 1 d R . .
C11 C 0.5187(2) 0.2532(4) 0.8122(2) 0.0325(9) Uani 1 1 d . . .
C12 C 0.5181(2) 0.1189(4) 0.7995(2) 0.0321(9) Uani 1 1 d . . .
C13 C 0.5359(2) 0.0351(4) 0.8570(2) 0.0325(9) Uani 1 1 d . . .
C14 C 0.5508(2) 0.0847(4) 0.9244(2) 0.0388(10) Uani 1 1 d . . .
H14 H 0.5622 0.0275 0.9617 0.047 Uiso 1 1 calc R . .
C15 C 0.5492(2) 0.2174(5) 0.9377(2) 0.0425(11) Uani 1 1 d . . .
C16 C 0.5346(2) 0.2993(5) 0.8804(2) 0.0402(10) Uani 1 1 d . . .
H16 H 0.5354 0.3885 0.8878 0.048 Uiso 1 1 calc R . .
C17 C 0.5627(4) 0.2700(6) 1.0111(3) 0.0703(17) Uani 1 1 d . . .
H17A H 0.5720 0.1993 1.0436 0.106 Uiso 1 1 calc R . .
H17B H 0.5216 0.3169 1.0174 0.106 Uiso 1 1 calc R . .
H17C H 0.6030 0.3271 1.0188 0.106 Uiso 1 1 calc R . .
C20 C 0.4223(2) 0.4396(4) 0.6553(2) 0.0371(10) Uani 1 1 d . . .
H20A H 0.4642 0.4396 0.6358 0.045 Uiso 1 1 calc R . .
H20B H 0.4203 0.5225 0.6781 0.045 Uiso 1 1 calc R . .
C21 C 0.3578(2) 0.4255(4) 0.5975(2) 0.0355(10) Uani 1 1 d . . .
N22 N 0.33270(19) 0.3042(4) 0.58258(18) 0.0384(8) Uani 1 1 d . . .
C23 C 0.2760(2) 0.2909(5) 0.5291(2) 0.0465(12) Uani 1 1 d . . .
H23 H 0.2576 0.2080 0.5185 0.056 Uiso 1 1 calc R . .
C24 C 0.2436(3) 0.3935(6) 0.4890(3) 0.0552(14) Uani 1 1 d . . .
H24 H 0.2046 0.3801 0.4524 0.066 Uiso 1 1 calc R . .
C25 C 0.2708(3) 0.5162(5) 0.5048(3) 0.0520(13) Uani 1 1 d . . .
H25 H 0.2510 0.5872 0.4782 0.062 Uiso 1 1 calc R . .
C26 C 0.3271(3) 0.5327(5) 0.5600(2) 0.0463(12) Uani 1 1 d . . .
H26 H 0.3449 0.6154 0.5722 0.056 Uiso 1 1 calc R . .
C30 C 0.3769(2) 0.3593(4) 0.7518(2) 0.0354(10) Uani 1 1 d . . .
H30A H 0.3324 0.3872 0.7220 0.043 Uiso 1 1 calc R . .
H30B H 0.3944 0.4293 0.7839 0.043 Uiso 1 1 calc R . .
C31 C 0.3636(2) 0.2421(4) 0.7922(2) 0.0337(9) Uani 1 1 d . . .
N32 N 0.35659(18) 0.1284(3) 0.75813(18) 0.0338(8) Uani 1 1 d . . .
C33 C 0.3392(2) 0.0230(4) 0.7906(2) 0.0410(11) Uani 1 1 d . . .
H33 H 0.3323 -0.0551 0.7664 0.049 Uiso 1 1 calc R . .
C34 C 0.3312(3) 0.0254(5) 0.8583(3) 0.0526(13) Uani 1 1 d . . .
H34 H 0.3201 -0.0497 0.8798 0.063 Uiso 1 1 calc R . .
C35 C 0.3402(3) 0.1423(6) 0.8936(3) 0.0571(14) Uani 1 1 d . . .
H35 H 0.3355 0.1466 0.9395 0.068 Uiso 1 1 calc R . .
C36 C 0.3560(3) 0.2513(5) 0.8606(2) 0.0467(11) Uani 1 1 d . . .
H36 H 0.3616 0.3307 0.8836 0.056 Uiso 1 1 calc R . .
C40 C 0.5750(3) -0.2915(4) 0.7802(2) 0.0393(10) Uani 1 1 d . . .
H40A H 0.6140 -0.3337 0.8122 0.047 Uiso 1 1 calc R . .
H40B H 0.5310 -0.3237 0.7900 0.047 Uiso 1 1 calc R . .
C41 C 0.5778(2) -0.3277(4) 0.7070(2) 0.0349(9) Uani 1 1 d . . .
N42 N 0.5296(2) -0.2688(4) 0.6572(2) 0.0414(9) Uani 1 1 d . . .
C43 C 0.5289(3) -0.3003(5) 0.5911(3) 0.0521(13) Uani 1 1 d . . .
H43 H 0.4967 -0.2585 0.5558 0.063 Uiso 1 1 calc R . .
C44 C 0.5734(3) -0.3911(6) 0.5729(3) 0.0623(15) Uani 1 1 d . . .
H44 H 0.5708 -0.4109 0.5263 0.075 Uiso 1 1 calc R . .
C45 C 0.6213(3) -0.4517(6) 0.6240(3) 0.0618(15) Uani 1 1 d . . .
H45 H 0.6516 -0.5142 0.6128 0.074 Uiso 1 1 calc R . .
C46 C 0.6245(3) -0.4199(5) 0.6930(3) 0.0459(12) Uani 1 1 d . . .
H46 H 0.6573 -0.4594 0.7288 0.055 Uiso 1 1 calc R . .
C50 C 0.6550(2) -0.1004(5) 0.8167(2) 0.0396(10) Uani 1 1 d . . .
H50A H 0.6547 -0.0065 0.8203 0.047 Uiso 1 1 calc R . .
H50B H 0.6747 -0.1347 0.8628 0.047 Uiso 1 1 calc R . .
C51 C 0.7027(2) -0.1384(4) 0.7693(2) 0.0381(10) Uani 1 1 d . . .
C52 C 0.6902(3) -0.0945(5) 0.7009(3) 0.0492(12) Uani 1 1 d . . .
H52 H 0.6508 -0.0425 0.6837 0.059 Uiso 0.475(9) 1 d PR . .
C53 C 0.7352(3) -0.1263(6) 0.6577(3) 0.0634(16) Uani 1 1 d . . .
H53 H 0.7258 -0.0973 0.6119 0.076 Uiso 1 1 calc R . .
C54 C 0.7941(3) -0.2016(7) 0.6837(4) 0.0696(17) Uani 1 1 d . . .
H54 H 0.8249 -0.2224 0.6551 0.084 Uiso 1 1 calc R . .
C55 C 0.8078(3) -0.2457(6) 0.7498(4) 0.0626(16) Uani 1 1 d . . .
H55 H 0.8478 -0.2965 0.7664 0.075 Uiso 1 1 calc R . .
C56 C 0.7622(3) -0.2155(5) 0.7935(3) 0.0492(12) Uani 1 1 d . . .
H56 H 0.7718 -0.2471 0.8388 0.059 Uiso 0.525(9) 1 d PR . .
O50 O 0.6359(3) -0.0226(7) 0.6816(3) 0.054(2) Uani 0.525(9) 1 d P . .
H50 H 0.6240 -0.0167 0.6349 0.065 Uiso 0.525(9) 1 d PR . .
O50' O 0.7752(4) -0.2521(9) 0.8580(4) 0.068(3) Uani 0.475(9) 1 d P . .
H50' H 0.7347 -0.2209 0.8769 0.082 Uiso 0.475(9) 1 d PR . .
N60 N 0.5270(2) 0.1330(4) 0.57914(19) 0.0424(9) Uani 1 1 d . . .
O61 O 0.48741(18) 0.2253(3) 0.59004(17) 0.0486(8) Uani 1 1 d . . .
O62 O 0.50753(18) 0.0203(3) 0.58954(18) 0.0498(8) Uani 1 1 d . . .
O63 O 0.5820(2) 0.1547(4) 0.5594(2) 0.0690(11) Uani 1 1 d . . .
N80 N 0.1497(3) 0.1802(5) 0.7145(3) 0.0679(14) Uani 1 1 d D . .
O81 O 0.0941(5) 0.1834(12) 0.7287(6) 0.081(4) Uani 0.562(17) 1 d PDU . .
O81' O 0.1745(8) 0.2102(18) 0.7763(6) 0.091(5) Uani 0.438(17) 1 d PDU . .
O82 O 0.1989(7) 0.221(2) 0.7585(9) 0.197(9) Uani 0.562(17) 1 d PDU . .
O82' O 0.1906(7) 0.2004(19) 0.6772(7) 0.103(6) Uani 0.438(17) 1 d PDU . .
O83 O 0.1600(9) 0.1178(14) 0.6669(5) 0.129(5) Uani 0.562(17) 1 d PDU . .
O83' O 0.0902(6) 0.170(2) 0.6937(10) 0.148(9) Uani 0.438(17) 1 d PDU . .
N70 N 0.1958(3) -0.1218(5) 0.4738(2) 0.0597(12) Uani 1 1 d . . .
O71 O 0.1895(4) -0.0147(7) 0.4821(7) 0.227(5) Uani 1 1 d . . .
O72 O 0.2530(4) -0.1512(7) 0.5038(5) 0.179(4) Uani 1 1 d . . .
O73 O 0.1500(3) -0.1959(6) 0.4482(2) 0.1048(18) Uani 1 1 d . . .

loop_
_atom_site_aniso_label
_atom_site_aniso_U_11
_atom_site_aniso_U_22
_atom_site_aniso_U_33
_atom_site_aniso_U_23
_atom_site_aniso_U_13
_atom_site_aniso_U_12
Eu1 0.03001(11) 0.02619(11) 0.02820(11) -0.00115(9) 0.00828(7) 0.00149(9)
O1W 0.0363(17) 0.062(2) 0.0487(19) -0.0151(17) 0.0113(14) -0.0088(16)
O2W 0.0475(18) 0.051(2) 0.0400(18) -0.0097(15) 0.0130(14) 0.0017(16)
O3W 0.0450(18) 0.0298(16) 0.067(2) 0.0045(15) 0.0151(16) 0.0045(14)
O10 0.0363(16) 0.0344(16) 0.0317(15) -0.0030(12) 0.0058(12) 0.0047(13)
N1 0.0335(18) 0.0262(18) 0.0320(18) 0.0022(15) 0.0073(14) 0.0007(15)
C2 0.033(2) 0.031(2) 0.044(2) -0.0026(19) 0.0066(19) -0.0031(18)
C3 0.040(2) 0.037(2) 0.036(2) 0.005(2) 0.0083(18) 0.005(2)
N4 0.0354(19) 0.0266(17) 0.0322(18) 0.0035(14) 0.0064(15) 0.0034(15)
C11 0.028(2) 0.030(2) 0.038(2) -0.0022(19) 0.0036(17) -0.0034(18)
C12 0.0232(19) 0.039(2) 0.034(2) -0.0009(19) 0.0049(16) -0.0001(18)
C13 0.028(2) 0.033(2) 0.036(2) -0.0007(19) 0.0060(17) 0.0015(18)
C14 0.040(2) 0.042(3) 0.032(2) 0.003(2) 0.0034(18) 0.004(2)
C15 0.040(2) 0.051(3) 0.034(2) -0.007(2) 0.0034(19) 0.000(2)
C16 0.036(2) 0.035(2) 0.048(3) -0.009(2) 0.005(2) -0.002(2)
C17 0.097(5) 0.068(4) 0.040(3) -0.014(3) 0.003(3) 0.002(3)
C20 0.043(2) 0.026(2) 0.042(3) 0.0082(19) 0.009(2) 0.0006(18)
C21 0.044(2) 0.033(2) 0.032(2) 0.0052(18) 0.0148(19) 0.0095(19)
N22 0.039(2) 0.035(2) 0.038(2) 0.0011(17) 0.0047(16) 0.0068(17)
C23 0.042(3) 0.045(3) 0.049(3) -0.005(2) 0.001(2) 0.006(2)
C24 0.054(3) 0.064(4) 0.043(3) -0.002(3) 0.000(2) 0.022(3)
C25 0.060(3) 0.054(3) 0.041(3) 0.011(2) 0.010(2) 0.024(3)
C26 0.062(3) 0.037(3) 0.041(3) 0.006(2) 0.015(2) 0.016(2)
C30 0.039(2) 0.027(2) 0.042(2) -0.0014(18) 0.0139(19) 0.0070(18)
C31 0.029(2) 0.038(2) 0.037(2) -0.004(2) 0.0131(18) 0.0017(18)
N32 0.0330(18) 0.035(2) 0.0350(19) -0.0022(15) 0.0111(15) 0.0006(15)
C33 0.046(3) 0.033(2) 0.048(3) 0.002(2) 0.018(2) -0.005(2)
C34 0.063(3) 0.052(3) 0.049(3) 0.009(3) 0.027(3) -0.007(3)
C35 0.065(3) 0.073(4) 0.039(3) -0.001(3) 0.025(2) -0.015(3)
C36 0.055(3) 0.047(3) 0.042(3) -0.009(2) 0.019(2) -0.005(2)
C40 0.048(3) 0.026(2) 0.044(3) 0.0002(19) 0.011(2) -0.003(2)
C41 0.035(2) 0.026(2) 0.045(2) 0.0009(19) 0.0111(19) -0.0058(18)
N42 0.046(2) 0.033(2) 0.046(2) 0.0021(17) 0.0114(18) 0.0038(17)
C43 0.065(3) 0.046(3) 0.045(3) 0.010(2) 0.013(2) 0.007(3)
C44 0.091(4) 0.056(3) 0.045(3) -0.008(3) 0.027(3) 0.007(3)
C45 0.074(4) 0.052(3) 0.069(4) -0.004(3) 0.037(3) 0.021(3)
C46 0.047(3) 0.037(3) 0.055(3) 0.004(2) 0.015(2) 0.006(2)
C50 0.034(2) 0.042(2) 0.040(2) -0.005(2) 0.0013(18) -0.002(2)
C51 0.034(2) 0.032(2) 0.048(3) -0.004(2) 0.0089(19) -0.0032(18)
C52 0.047(3) 0.047(3) 0.053(3) -0.003(2) 0.010(2) -0.004(2)
C53 0.068(4) 0.072(4) 0.054(3) -0.008(3) 0.025(3) -0.015(3)
C54 0.055(3) 0.079(4) 0.083(4) -0.031(4) 0.031(3) -0.015(3)
C55 0.039(3) 0.050(3) 0.099(5) -0.020(3) 0.013(3) 0.001(2)
C56 0.043(3) 0.041(3) 0.061(3) -0.007(2) 0.007(2) -0.002(2)
O50 0.042(4) 0.069(5) 0.047(4) 0.004(3) 0.002(3) 0.015(3)
O50' 0.051(5) 0.077(6) 0.078(6) 0.032(5) 0.018(4) 0.020(4)
N60 0.040(2) 0.051(3) 0.038(2) -0.0009(18) 0.0140(17) 0.0013(19)
O61 0.059(2) 0.0389(19) 0.056(2) 0.0036(16) 0.0302(17) 0.0072(16)
O62 0.054(2) 0.041(2) 0.056(2) 0.0000(16) 0.0159(17) 0.0046(16)
O63 0.053(2) 0.082(3) 0.084(3) -0.007(2) 0.041(2) -0.004(2)
N80 0.065(4) 0.040(3) 0.089(4) 0.013(3) -0.001(4) 0.016(3)
O81 0.074(7) 0.071(6) 0.122(9) 0.026(6) 0.072(6) 0.042(5)
O81' 0.115(13) 0.067(8) 0.104(9) -0.004(7) 0.052(9) 0.024(8)
O82 0.071(8) 0.120(11) 0.35(2) 0.002(17) -0.069(13) 0.016(8)
O82' 0.106(10) 0.102(11) 0.135(10) 0.065(9) 0.100(9) 0.066(9)
O83 0.203(13) 0.108(10) 0.113(8) 0.060(7) 0.115(9) 0.069(10)
O83' 0.085(11) 0.125(14) 0.206(19) 0.109(14) -0.029(11) -0.008(10)
N70 0.071(3) 0.050(3) 0.055(3) -0.006(2) 0.008(2) -0.011(3)
O71 0.138(6) 0.081(5) 0.448(17) -0.043(7) 0.037(8) 0.012(5)
O72 0.113(5) 0.085(4) 0.294(11) 0.006(6) -0.048(6) -0.022(4)
O73 0.104(4) 0.122(4) 0.076(3) -0.029(3) -0.008(3) -0.053(4)

loop_
_atom_type_symbol
_atom_type_description
_atom_type_scat_dispersion_real
_atom_type_scat_dispersion_imag
_atom_type_scat_source
C C 0.0033 0.0016 'International Tables Vol C Tables 4.2.6.8 and 6.1.1.4'
H H 0.0000 0.0000 'International Tables Vol C Tables 4.2.6.8 and 6.1.1.4'
N N 0.0061 0.0033 'International Tables Vol C Tables 4.2.6.8 and 6.1.1.4'
O O 0.0106 0.0060 'International Tables Vol C Tables 4.2.6.8 and 6.1.1.4'
Eu Eu -0.1578 3.6682 'International Tables Vol C Tables 4.2.6.8 and 6.1.1.4'

loop_
_geom_angle_atom_site_label_1
_geom_angle_atom_site_label_2
_geom_angle_atom_site_label_3
_geom_angle
_geom_angle_site_symmetry_1
_geom_angle_site_symmetry_3
_geom_angle_publ_flag
O10 Eu1 O1W 134.08(11) . . y
O10 Eu1 O3W 78.25(11) . . y
O1W Eu1 O3W 73.78(11) . . y
O10 Eu1 O2W 136.09(10) . . y
O1W Eu1 O2W 70.76(11) . . y
O3W Eu1 O2W 77.07(11) . . y
O10 Eu1 O61 84.19(11) . . y
O1W Eu1 O61 141.70(11) . . y
O3W Eu1 O61 122.67(11) . . y
O2W Eu1 O61 79.43(11) . . y
O10 Eu1 N32 75.99(10) . . y
O1W Eu1 N32 69.05(11) . . y
O3W Eu1 N32 91.21(11) . . y
O2W Eu1 N32 139.81(11) . . y
O61 Eu1 N32 136.20(11) . . y
O10 Eu1 N22 137.13(11) . . y
O1W Eu1 N22 76.33(12) . . y
O3W Eu1 N22 144.54(11) . . y
O2W Eu1 N22 75.40(11) . . y
O61 Eu1 N22 73.24(11) . . y
N32 Eu1 N22 95.58(11) . . y
O10 Eu1 N1 75.50(10) . . y
O1W Eu1 N1 113.87(11) . . y
O3W Eu1 N1 148.59(10) . . y
O2W Eu1 N1 134.30(10) . . y
O61 Eu1 N1 71.44(10) . . y
N32 Eu1 N1 65.96(11) . . y
N22 Eu1 N1 63.03(11) . . y
O10 Eu1 O62 72.06(10) . . y
O1W Eu1 O62 130.66(11) . . y
O3W Eu1 O62 73.77(11) . . y
O2W Eu1 O62 66.45(10) . . y
O61 Eu1 O62 48.90(11) . . y
N32 Eu1 O62 146.78(11) . . y
N22 Eu1 O62 113.97(11) . . y
N1 Eu1 O62 113.29(10) . . y
O10 Eu1 N60 74.97(10) . . y
O1W Eu1 N60 144.14(11) . . y
O3W Eu1 N60 98.28(11) . . y
O2W Eu1 N60 73.38(10) . . y
O61 Eu1 N60 24.50(10) . . y
N32 Eu1 N60 146.80(11) . . y
N22 Eu1 N60 94.82(11) . . y
N1 Eu1 N60 91.32(11) . . y
O62 Eu1 N60 24.57(10) . . y
C12 O10 Eu1 130.4(2) . . y
C30 N1 C20 108.1(3) . . ?
C30 N1 C2 109.9(3) . . ?
C20 N1 C2 105.7(3) . . ?
C30 N1 Eu1 109.4(2) . . ?
C20 N1 Eu1 110.8(2) . . ?
C2 N1 Eu1 112.8(2) . . ?
N1 C2 C11 114.0(3) . . ?
C13 C3 N4 111.7(3) . . ?
C50 N4 C40 112.5(3) . . ?
C50 N4 C3 111.6(3) . . ?
C40 N4 C3 110.2(3) . . ?
C16 C11 C12 119.9(4) . . ?
C16 C11 C2 121.1(4) . . ?
C12 C11 C2 119.0(4) . . ?
O10 C12 C13 120.4(4) . . ?
O10 C12 C11 121.5(4) . . ?
C13 C12 C11 118.1(4) . . ?
C14 C13 C12 120.3(4) . . ?
C14 C13 C3 120.5(4) . . ?
C12 C13 C3 119.1(4) . . ?
C13 C14 C15 122.1(4) . . ?
C16 C15 C14 116.8(4) . . ?
C16 C15 C17 121.4(5) . . ?
C14 C15 C17 121.7(4) . . ?
C15 C16 C11 122.6(4) . . ?
N1 C20 C21 113.0(3) . . ?
N22 C21 C26 122.1(4) . . ?
N22 C21 C20 116.9(4) . . ?
C26 C21 C20 120.9(4) . . ?
C23 N22 C21 117.1(4) . . ?
C23 N22 Eu1 122.6(3) . . ?
C21 N22 Eu1 119.9(3) . . ?
N22 C23 C24 123.7(5) . . ?
C25 C24 C23 118.1(5) . . ?
C26 C25 C24 119.3(5) . . ?
C25 C26 C21 119.7(5) . . ?
N1 C30 C31 112.7(3) . . ?
N32 C31 C36 121.6(4) . . ?
N32 C31 C30 116.5(3) . . ?
C36 C31 C30 121.8(4) . . ?
C33 N32 C31 118.5(4) . . ?
C33 N32 Eu1 120.2(3) . . ?
C31 N32 Eu1 119.9(3) . . ?
N32 C33 C34 122.8(5) . . ?
C33 C34 C35 118.3(5) . . ?
C36 C35 C34 119.6(4) . . ?
C35 C36 C31 119.2(5) . . ?
C41 C40 N4 113.3(3) . . ?
N42 C41 C46 123.0(4) . . ?
N42 C41 C40 115.1(4) . . ?
C46 C41 C40 121.8(4) . . ?
C41 N42 C43 117.3(4) . . ?
N42 C43 C44 123.3(5) . . ?
C45 C44 C43 118.8(5) . . ?
C44 C45 C46 119.6(5) . . ?
C41 C46 C45 118.0(5) . . ?
C51 C50 N4 114.3(3) . . ?
C56 C51 C52 118.0(4) . . ?
C56 C51 C50 120.7(4) . . ?
C52 C51 C50 121.3(4) . . ?
O50 C52 C53 122.9(6) . . ?
O50 C52 C51 115.7(5) . . ?
C53 C52 C51 121.4(5) . . ?
C54 C53 C52 119.0(6) . . ?
C55 C54 C53 121.1(5) . . ?
C54 C55 C56 120.3(5) . . ?
O50' C56 C51 117.8(6) . . ?
O50' C56 C55 121.9(6) . . ?
C51 C56 C55 120.2(5) . . ?
O63 N60 O62 122.1(4) . . ?
O63 N60 O61 120.8(4) . . ?
O62 N60 O61 117.0(4) . . ?
O63 N60 Eu1 171.1(3) . . ?
O62 N60 Eu1 62.5(2) . . ?
O61 N60 Eu1 55.1(2) . . ?
N60 O61 Eu1 100.4(3) . . ?
N60 O62 Eu1 92.9(2) . . ?
O83' N80 O81 34.8(11) . . ?
O83' N80 O83 89.9(11) . . ?
O81 N80 O83 121.9(9) . . ?
O83' N80 O82' 122.9(10) . . ?
O81 N80 O82' 154.0(9) . . ?
O83 N80 O82' 50.9(9) . . ?
O83' N80 O82 149.5(14) . . ?
O81 N80 O82 115.9(9) . . ?
O83 N80 O82 120.5(9) . . ?
O82' N80 O82 82.0(10) . . ?
O83' N80 O81' 121.0(10) . . ?
O81 N80 O81' 86.2(8) . . ?
O83 N80 O81' 144.0(11) . . ?
O82' N80 O81' 112.9(9) . . ?
O82 N80 O81' 30.9(11) . . ?
O83' O81 N80 70.0(12) . . ?
O83' O81 O81' 118.8(14) . . ?
N80 O81 O81' 48.9(6) . . ?
O82 O81' N80 71.6(13) . . ?
O82 O81' O81 114.8(16) . . ?
N80 O81' O81 44.9(5) . . ?
O81' O82 N80 77.5(14) . . ?
O81' O82 O82' 126.5(16) . . ?
N80 O82 O82' 49.0(6) . . ?
O83 O82' N80 63.5(8) . . ?
O83 O82' O82 103.4(11) . . ?
N80 O82' O82 49.0(6) . . ?
O82' O83 N80 65.6(9) . . ?
O82' O83 O83' 98.2(11) . . ?
N80 O83 O83' 43.7(7) . . ?
O81 O83' N80 75.1(14) . . ?
O81 O83' O83 118.1(16) . . ?
N80 O83' O83 46.4(7) . . ?
O71 N70 O72 107.5(7) . . ?
O71 N70 O73 126.5(8) . . ?
O72 N70 O73 125.2(7) . . ?

loop_
_geom_bond_atom_site_label_1
_geom_bond_atom_site_label_2
_geom_bond_distance
_geom_bond_site_symmetry_2
_geom_bond_publ_flag
Eu1 O10 2.290(3) . y
Eu1 O1W 2.429(3) . y
Eu1 O3W 2.430(3) . y
Eu1 O2W 2.499(3) . y
Eu1 O61 2.508(3) . y
Eu1 N32 2.553(3) . y
Eu1 N22 2.631(4) . y
Eu1 N1 2.653(3) . y
Eu1 O62 2.670(3) . y
Eu1 N60 3.006(4) . y
O10 C12 1.342(5) . ?
N1 C30 1.486(5) . ?
N1 C20 1.489(5) . ?
N1 C2 1.493(5) . ?
C2 C11 1.503(6) . ?
C3 C13 1.506(6) . ?
C3 N4 1.519(5) . ?
N4 C50 1.505(5) . ?
N4 C40 1.510(5) . ?
C11 C16 1.393(6) . ?
C11 C12 1.406(6) . ?
C12 C13 1.404(6) . ?
C13 C14 1.392(6) . ?
C14 C15 1.394(6) . ?
C15 C16 1.388(6) . ?
C15 C17 1.511(6) . ?
C20 C21 1.496(6) . ?
C21 N22 1.349(6) . ?
C21 C26 1.386(6) . ?
N22 C23 1.348(6) . ?
C23 C24 1.383(7) . ?
C24 C25 1.378(8) . ?
C25 C26 1.367(7) . ?
C30 C31 1.500(6) . ?
C31 N32 1.342(5) . ?
C31 C36 1.391(6) . ?
N32 C33 1.340(5) . ?
C33 C34 1.377(6) . ?
C34 C35 1.381(8) . ?
C35 C36 1.366(7) . ?
C40 C41 1.502(6) . ?
C41 N42 1.338(6) . ?
C41 C46 1.380(6) . ?
N42 C43 1.339(6) . ?
C43 C44 1.369(7) . ?
C44 C45 1.359(8) . ?
C45 C46 1.386(7) . ?
C50 C51 1.500(6) . ?
C51 C56 1.391(6) . ?
C51 C52 1.392(7) . ?
C52 O50 1.271(8) . ?
C52 C53 1.382(7) . ?
C53 C54 1.379(9) . ?
C54 C55 1.350(9) . ?
C55 C56 1.395(7) . ?
C56 O50' 1.296(9) . ?
N60 O63 1.230(5) . ?
N60 O62 1.252(5) . ?
N60 O61 1.267(5) . ?
N80 O83' 1.135(11) . ?
N80 O81 1.168(9) . ?
N80 O83 1.189(10) . ?
N80 O82' 1.210(10) . ?
N80 O82 1.210(10) . ?
N80 O81' 1.245(10) . ?
O81 O83' 0.69(2) . ?
O81 O81' 1.650(14) . ?
O81' O82 0.66(2) . ?
O82 O82' 1.587(15) . ?
O82' O83 1.031(17) . ?
O83 O83' 1.643(15) . ?
N70 O71 1.126(8) . ?
N70 O72 1.172(7) . ?
N70 O73 1.192(6) . ?

loop_
_geom_hbond_atom_site_label_D
_geom_hbond_atom_site_label_H
_geom_hbond_atom_site_label_A
_geom_hbond_distance_DH
_geom_hbond_distance_HA
_geom_hbond_distance_DA
_geom_hbond_angle_DHA
_geom_hbond_site_symmetry_A
_geom_hbond_publ_flag
N4 H4 O10 0.88 2.15 2.809(4) 131 . y
N4 H4 O50 0.88 2.41 2.954(8) 120 . y
O50 H50 O62 0.90 2.26 2.762(7) 115 . y
O50 H50 O63 0.90 2.34 3.017(8) 133 . y
O3W H3WA N42 0.91 1.91 2.815(5) 168 . y
O1W H1WA O83 1.00 1.79 2.713(13) 152 . y
O1W H1WA O82' 1.00 1.75 2.725(13) 164 . y
O1W H1WB O71 0.77 2.35 3.056(12) 152 . y
O1W H1WB O72 0.77 2.40 3.077(9) 148 . y
O2W H2WA O71 0.90 2.64 3.267(9) 128 . y
O2W H2WA O72 0.90 1.89 2.769(7) 166 . y
O2W H2WB O63 1.00 1.97 2.888(5) 151 3_656 y
O3W H3WB O81 0.88 2.29 2.942(12) 132 2_546 y
O3W H3WB O82 0.88 2.42 3.24(2) 155 2_546 y
O3W H3WB O81' 0.88 1.89 2.747(15) 164 2_546 y
O50' H50' O73 0.99 2.53 3.346(10) 139 4_656 y
